data_1532427
loop_
_publ_author_name
'Zeng, H.-Y.'
'Mao, J.-G.'
'Huang, J.-S.'
'Chen, J.-T.'
'Dong Zhenchao'
'Guo, G.-C.'

_publ_section_title
;
 Synthesis and structure of IR-transparent rare-earth selenides K Ln2 Cu
 Se4 (Ln = Ho, Er)
;
_journal_name_full 'Journal of Alloys Compd.'
_journal_page_first 148
_journal_page_last 153
_journal_volume 336
_journal_year 2002
_chemical_formula_sum 'Cu Er2 K Se4'
_chemical_name_systematic 'K Er2 Cu Se4'
_space_group_IT_number 63
_symmetry_space_group_name_Hall '-C 2c 2'
_symmetry_space_group_name_H-M 'C m c m'
_cell_angle_alpha 90
_cell_angle_beta 90
_cell_angle_gamma 90
_cell_formula_units_Z 4
_cell_length_a 4.061
_cell_length_b 13.748
_cell_length_c 14.15
_cell_volume 790.003
_citation_journal_id_ASTM JALCEU
_cod_data_source_file Zeng_JALCEU_2002_435.cif
_cod_data_source_block Cu1Er2K1Se4
_cod_original_cell_volume 790.0034
_cod_original_formula_sum 'Cu1 Er2 K1 Se4'
_cod_database_code 1532427

loop_
_symmetry_equiv_pos_as_xyz
x,y,z
-x,-y,z+1/2
x,-y,-z
-x,y,-z+1/2
-x,-y,-z
x,y,-z-1/2
-x,y,z
x,-y,z-1/2
x+1/2,y+1/2,z
-x+1/2,-y+1/2,z+1/2
x+1/2,-y+1/2,-z
-x+1/2,y+1/2,-z+1/2
-x+1/2,-y+1/2,-z
x+1/2,y+1/2,-z-1/2
-x+1/2,y+1/2,z
x+1/2,-y+1/2,z-1/2

loop_
_atom_site_label
_atom_site_type_symbol
_atom_site_fract_x
_atom_site_fract_y
_atom_site_fract_z
_atom_site_occupancy
_atom_site_U_iso_or_equiv
Se1 Se-2 0 0.4366 0.25 1 0.0
Cu1 Cu+1 0.5 0.3391 0.25 1 0.0
K1 K+1 0 0.1129 0.25 1 0.0
Se2 Se-2 0.5 0.23383 0.1107 1 0.0
Se3 Se-2 0 0 0 1 0.0
Er1 Er+3 0.5 0.13439 -0.06445 1 0.0
